data_7061176
loop_
_publ_author_name
'Shyamsivappan, Selvaraj'
'Vivek, Raju'
'Suresh, Thangaraj'
'Naveen, Palanivel'
'Kaviyarasu, Adhigaman'
'Amsaveni, Sundarasamy'
'Athimoolam, Shunmuganarayanan'
'Mohan, Palathurai Subramaniam'

_publ_section_title
;
 New
 N-(3&#x2032;-acetyl-8-nitro-2,3-dihydro-1H,3&#x2032;H-spiro[quinoline-4,2&#x2032;-[1,3,4]thiadiazol]-5&#x2032;-yl)
 acetamides induced cell death in MCF-7 cells via G2/M phase cell cycle
 arrest
;
_journal_issue 6
_journal_name_full 'New Journal of Chemistry'
_journal_page_first 2817
_journal_page_last 2828
_journal_paper_doi 10.1039/D1NJ02550C
_journal_volume 46
_journal_year 2022
_chemical_formula_moiety 'C14 H13 Cl N5 O4 S'
_chemical_formula_sum 'C14 H13 Cl N5 O4 S'
_chemical_formula_weight 382.80
_space_group_crystal_system triclinic
_space_group_IT_number 2
_space_group_name_Hall '-P 1'
_space_group_name_H-M_alt 'P -1'
_atom_sites_solution_hydrogens geom
_audit_creation_method SHELXL-2014
_audit_update_record
;
2020-01-28 deposited with the CCDC.	2021-12-23 downloaded from the CCDC.
;
_cell_angle_alpha 104.620(9)
_cell_angle_beta 105.192(12)
_cell_angle_gamma 100.914(9)
_cell_formula_units_Z 8
_cell_length_a 12.294(7)
_cell_length_b 16.369(7)
_cell_length_c 18.699(10)
_cell_measurement_reflns_used 2356
_cell_measurement_temperature 293(2)
_cell_measurement_theta_max 24.82
_cell_measurement_theta_min 2.24
_cell_volume 3380(3)
_computing_cell_refinement '<i>SAINT</i> (Bruker, 2001)'
_computing_data_collection '<i>SMART</i> (Bruker, 2001)'
_computing_data_reduction <i>SAINT</i>
_computing_molecular_graphics '<i>PLATON</i> (Spek, 2009)'
_computing_publication_material SHELXL-2014
_computing_structure_refinement SHELXL-2014
_computing_structure_solution 'SHELXL-2014 (Sheldrick, 2015)'
_diffrn_ambient_temperature 293(2)
_diffrn_measured_fraction_theta_full 0.972
_diffrn_measured_fraction_theta_max 0.999
_diffrn_measurement_device_type 'Bruker SMART APEX CCD area-detector'
_diffrn_measurement_method \w
_diffrn_radiation_source 'fine-focus sealed tube'
_diffrn_radiation_type MoK\a
_diffrn_radiation_wavelength 0.71073
_diffrn_reflns_av_R_equivalents 0.0644
_diffrn_reflns_av_unetI/netI 0.0455
_diffrn_reflns_Laue_measured_fraction_full 0.972
_diffrn_reflns_Laue_measured_fraction_max 0.999
_diffrn_reflns_limit_h_max 14
_diffrn_reflns_limit_h_min -14
_diffrn_reflns_limit_k_max 18
_diffrn_reflns_limit_k_min -19
_diffrn_reflns_limit_l_max 22
_diffrn_reflns_limit_l_min -22
_diffrn_reflns_number 65269
_diffrn_reflns_point_group_measured_fraction_full 0.972
_diffrn_reflns_point_group_measured_fraction_max 0.999
_diffrn_reflns_theta_full 25.242
_diffrn_reflns_theta_max 25.000
_diffrn_reflns_theta_min 2.171
_exptl_absorpt_coefficient_mu 0.380
_exptl_absorpt_correction_T_max 0.7461
_exptl_absorpt_correction_T_min 0.7030
_exptl_absorpt_correction_type multi-scan
_exptl_absorpt_process_details 'SADABS 2014/5'
_exptl_crystal_colour colourless
_exptl_crystal_density_diffrn 1.505
_exptl_crystal_density_method none
_exptl_crystal_description block
_exptl_crystal_F_000 1576
_exptl_crystal_size_max 0.22
_exptl_crystal_size_mid 0.18
_exptl_crystal_size_min 0.16
_refine_diff_density_max 1.112
_refine_diff_density_min -0.402
_refine_diff_density_rms 0.070
_refine_ls_extinction_method none
_refine_ls_goodness_of_fit_ref 1.037
_refine_ls_hydrogen_treatment constr
_refine_ls_matrix_type full
_refine_ls_number_parameters 909
_refine_ls_number_reflns 11902
_refine_ls_number_restraints 0
_refine_ls_restrained_S_all 1.037
_refine_ls_R_factor_all 0.0831
_refine_ls_R_factor_gt 0.0552
_refine_ls_shift/su_max 0.001
_refine_ls_shift/su_mean 0.000
_refine_ls_structure_factor_coef Fsqd
_refine_ls_weighting_details 'w=1/[\s^2^(Fo^2^)+(0.0709P)^2^+3.7135P] where P=(Fo^2^+2Fc^2^)/3'
_refine_ls_weighting_scheme calc
_refine_ls_wR_factor_gt 0.1387
_refine_ls_wR_factor_ref 0.1550
_reflns_Friedel_coverage 0.000
_reflns_number_gt 8678
_reflns_number_total 11902
_reflns_threshold_expression 'I > 2\s(I)'
_cod_data_source_file d1nj02550c2.cif
_cod_data_source_block shelx_CCDC6
_cod_depositor_comments
;
Adding full bibliography for 7061170--7061176.cif.

2024-10-18
Z value and formula fixed to values more according to usual
chemical conventions.                 miguel
;
_cod_original_formula_sum 'C56 H52 Cl4 N20 O16 S4'
_cod_original_formula_weight 1531.21
_cod_original_formula_moiety 'C56 H52 Cl4 N20 O16 S4'
_cod_original_formula_units_Z 2
_cod_database_code 7061176
_shelx_space_group_comment
;
The symmetry employed for this shelxl refinement is uniquely defined
by the following loop, which should always be used as a source of
symmetry information in preference to the above space-group names.
They are only intended as comments.
;
_shelxl_version_number 2014-3

loop_
_space_group_symop_operation_xyz
'x, y, z'
'-x, -y, -z'

loop_
_atom_site_label
_atom_site_type_symbol
_atom_site_fract_x
_atom_site_fract_y
_atom_site_fract_z
_atom_site_U_iso_or_equiv
_atom_site_adp_type
_atom_site_occupancy
_atom_site_site_symmetry_order
_atom_site_calc_flag
_atom_site_refinement_flags_posn
_atom_site_refinement_flags_adp
_atom_site_refinement_flags_occupancy
_atom_site_disorder_assembly
_atom_site_disorder_group
C1A C 0.6823(4) -0.0640(3) 0.0078(2) 0.0532(10) Uani 1 1 d . . . . .
C1B C 0.5884(3) 0.0187(2) 0.6574(2) 0.0400(8) Uani 1 1 d . . . . .
C1C C 0.8203(3) 0.5699(2) 0.28033(19) 0.0351(8) Uani 1 1 d . . . . .
C1D C 0.7918(4) 0.5621(2) 0.9801(2) 0.0453(9) Uani 1 1 d . . . . .
C2A C 0.5786(4) -0.1013(3) 0.0189(2) 0.0518(10) Uani 1 1 d . . . . .
H46 H 0.5343 -0.1581 -0.0118 0.062 Uiso 1 1 calc R U . . .
C2B C 0.5450(3) 0.0790(2) 0.6270(2) 0.0393(8) Uani 1 1 d . . . . .
H9 H 0.4850 0.0990 0.6407 0.047 Uiso 1 1 calc R U . . .
C2C C 0.8883(3) 0.5120(2) 0.2875(2) 0.0427(9) Uani 1 1 d . . . . .
H29 H 0.9338 0.5017 0.2553 0.051 Uiso 1 1 calc R U . . .
C2D C 0.8993(4) 0.6045(2) 0.9768(2) 0.0488(10) Uani 1 1 d . . . . .
H21 H 0.9358 0.6630 1.0065 0.059 Uiso 1 1 calc R U . . .
C3A C 0.5430(3) -0.0540(2) 0.0749(2) 0.0442(9) Uani 1 1 d . . . . .
C3B C 0.5911(3) 0.1089(2) 0.5767(2) 0.0365(8) Uani 1 1 d . . . . .
C3C C 0.8882(3) 0.4704(2) 0.3418(2) 0.0465(9) Uani 1 1 d . . . . .
C3D C 0.9500(3) 0.5589(2) 0.9293(2) 0.0428(9) Uani 1 1 d . . . . .
C4A C 0.6099(3) 0.0307(2) 0.1213(2) 0.0387(8) Uani 1 1 d . . . . .
H47 H 0.5845 0.0624 0.1593 0.046 Uiso 1 1 calc R U . . .
C4B C 0.6820(3) 0.0800(2) 0.5572(2) 0.0360(8) Uani 1 1 d . . . . .
H10 H 0.7125 0.1009 0.5227 0.043 Uiso 1 1 calc R U . . .
C4C C 0.8179(3) 0.4838(2) 0.3884(2) 0.0414(9) Uani 1 1 d . . . . .
H34 H 0.8193 0.4554 0.4257 0.050 Uiso 1 1 calc R U . . .
C4D C 0.8931(3) 0.4729(2) 0.88284(19) 0.0362(8) Uani 1 1 d . . . . .
H20 H 0.9283 0.4428 0.8504 0.043 Uiso 1 1 calc R U . . .
C5A C 0.7132(3) 0.0682(2) 0.11194(19) 0.0331(7) Uani 1 1 d . . . . .
C5B C 0.7277(3) 0.0210(2) 0.58793(19) 0.0315(7) Uani 1 1 d . . . . .
C5C C 0.7463(3) 0.5381(2) 0.38033(19) 0.0296(7) Uani 1 1 d . . . . .
C5D C 0.7854(3) 0.4311(2) 0.88364(18) 0.0311(7) Uani 1 1 d . . . . .
C6A C 0.7531(3) 0.0223(2) 0.0531(2) 0.0399(8) Uani 1 1 d . . . . .
C6B C 0.6818(3) -0.0137(2) 0.6398(2) 0.0360(8) Uani 1 1 d . . . . .
C6C C 0.7462(3) 0.5863(2) 0.32629(18) 0.0293(7) Uani 1 1 d . . . . .
C6D C 0.7318(3) 0.4736(2) 0.93557(19) 0.0363(8) Uani 1 1 d . . . . .
C7A C 0.7832(3) 0.1613(2) 0.16100(19) 0.0341(7) Uani 1 1 d . . . . .
C7B C 0.7255(3) -0.0725(2) 0.66742(19) 0.0316(7) Uani 1 1 d . . . . .
H8 H 0.7041 -0.0869 0.7078 0.038 Uiso 1 1 calc R U . . .
C7C C 0.6172(3) 0.6647(2) 0.37523(19) 0.0331(7) Uani 1 1 d . . . . .
H36 H 0.5548 0.6883 0.3525 0.040 Uiso 1 1 calc R U . . .
H37 H 0.6698 0.7092 0.4232 0.040 Uiso 1 1 calc R U . . .
C7D C 0.7231(3) 0.3377(2) 0.83013(19) 0.0322(7) Uani 1 1 d . . . . .
C8A C 0.9119(3) 0.1757(3) 0.1681(2) 0.0455(9) Uani 1 1 d . . . . .
H49 H 0.9538 0.2369 0.1958 0.055 Uiso 1 1 calc R U . . .
H50 H 0.9460 0.1404 0.1974 0.055 Uiso 1 1 calc R U . . .
C8B C 0.8910(3) -0.0503(2) 0.6200(2) 0.0416(9) Uani 1 1 d . . . . .
H5 H 0.9416 -0.0798 0.5977 0.050 Uiso 1 1 calc R U . . .
H6 H 0.9395 -0.0042 0.6681 0.050 Uiso 1 1 calc R U . . .
C8C C 0.5664(3) 0.5842(2) 0.39284(19) 0.0316(7) Uani 1 1 d . . . . .
H32 H 0.5127 0.5401 0.3450 0.038 Uiso 1 1 calc R U . . .
H33 H 0.5231 0.5988 0.4286 0.038 Uiso 1 1 calc R U . . .
C8D C 0.5915(3) 0.3194(2) 0.8150(2) 0.0440(9) Uani 1 1 d . . . . .
H23 H 0.5602 0.3554 0.7853 0.053 Uiso 1 1 calc R U . . .
H24 H 0.5532 0.2582 0.7845 0.053 Uiso 1 1 calc R U . . .
C9A C 0.9226(3) 0.1501(3) 0.0873(2) 0.0528(10) Uani 1 1 d . . . . .
H48 H 0.9673 0.1866 0.0685 0.063 Uiso 1 1 calc R U . . .
C9B C 0.8248(3) -0.0104(2) 0.56262(19) 0.0321(7) Uani 1 1 d . . . . .
C9C C 0.6648(3) 0.5483(2) 0.42933(18) 0.0293(7) Uani 1 1 d . . . . .
C9D C 0.5677(3) 0.3397(3) 0.8918(2) 0.0513(10) Uani 1 1 d . . . . .
H19 H 0.5206 0.3002 0.9067 0.062 Uiso 1 1 calc R U . . .
C10A C 0.8001(3) 0.1518(2) 0.2945(2) 0.0392(8) Uani 1 1 d . . . . .
C10B C 0.9678(3) 0.1372(2) 0.6045(2) 0.0367(8) Uani 1 1 d . . . . .
C10C C 0.5552(3) 0.3902(2) 0.3837(2) 0.0340(8) Uani 1 1 d . . . . .
C10D C 0.7400(3) 0.3671(2) 0.70772(19) 0.0335(8) Uani 1 1 d . . . . .
C11A C 0.7762(4) 0.1866(3) 0.3692(2) 0.0595(11) Uani 1 1 d . . . . .
H52 H 0.8042 0.1560 0.4046 0.089 Uiso 1 1 calc R U . . .
H53 H 0.6933 0.1781 0.3585 0.089 Uiso 1 1 calc R U . . .
H54 H 0.8156 0.2482 0.3924 0.089 Uiso 1 1 calc R U . . .
C11B C 1.0227(3) 0.2104(2) 0.5803(2) 0.0505(10) Uani 1 1 d . . . . .
H11 H 1.0082 0.1904 0.5249 0.076 Uiso 1 1 calc R U . . .
H12 H 1.1056 0.2293 0.6072 0.076 Uiso 1 1 calc R U . . .
H13 H 0.9896 0.2585 0.5933 0.076 Uiso 1 1 calc R U . . .
C11C C 0.5172(4) 0.3088(2) 0.4033(2) 0.0515(10) Uani 1 1 d . . . . .
H38 H 0.4505 0.3109 0.4207 0.077 Uiso 1 1 calc R U . . .
H39 H 0.5801 0.3048 0.4441 0.077 Uiso 1 1 calc R U . . .
H40 H 0.4963 0.2585 0.3578 0.077 Uiso 1 1 calc R U . . .
C11D C 0.7966(3) 0.3515(3) 0.6458(2) 0.0474(9) Uani 1 1 d . . . . .
H25 H 0.7772 0.2896 0.6193 0.071 Uiso 1 1 calc R U . . .
H26 H 0.8801 0.3742 0.6694 0.071 Uiso 1 1 calc R U . . .
H27 H 0.7690 0.3806 0.6090 0.071 Uiso 1 1 calc R U . . .
C12A C 0.6767(3) 0.2778(2) 0.19187(19) 0.0353(8) Uani 1 1 d . . . . .
C12B C 0.8220(3) -0.0227(2) 0.42428(19) 0.0275(7) Uani 1 1 d . . . . .
C12C C 0.6977(3) 0.5427(2) 0.56773(19) 0.0313(7) Uani 1 1 d . . . . .
C12D C 0.8377(3) 0.2272(2) 0.80259(19) 0.0364(8) Uani 1 1 d . . . . .
C13A C 0.5835(4) 0.3744(3) 0.1340(2) 0.0481(9) Uani 1 1 d . . . . .
C13B C 0.7318(3) -0.1235(2) 0.2914(2) 0.0332(7) Uani 1 1 d . . . . .
C13C C 0.7747(3) 0.6401(3) 0.7033(2) 0.0464(9) Uani 1 1 d . . . . .
C13D C 0.9274(4) 0.1280(3) 0.8596(2) 0.0562(11) Uani 1 1 d . . . . .
C14A C 0.5090(4) 0.4358(3) 0.1458(3) 0.0687(13) Uani 1 1 d . . . . .
H44 H 0.5239 0.4619 0.2007 0.103 Uiso 1 1 calc R U . . .
H45 H 0.4278 0.4039 0.1210 0.103 Uiso 1 1 calc R U . . .
H55 H 0.5274 0.4810 0.1232 0.103 Uiso 1 1 calc R U . . .
C14B C 0.7170(4) -0.1336(3) 0.2080(2) 0.0534(10) Uani 1 1 d . . . . .
H1 H 0.6351 -0.1538 0.1781 0.080 Uiso 1 1 calc R U . . .
H3 H 0.7560 -0.1755 0.1886 0.080 Uiso 1 1 calc R U . . .
H4 H 0.7503 -0.0780 0.2033 0.080 Uiso 1 1 calc R U . . .
C14C C 0.7838(4) 0.6428(3) 0.7850(2) 0.0698(13) Uani 1 1 d . . . . .
H30 H 0.7448 0.6840 0.8058 0.105 Uiso 1 1 calc R U . . .
H31 H 0.8649 0.6608 0.8166 0.105 Uiso 1 1 calc R U . . .
H42 H 0.7476 0.5856 0.7852 0.105 Uiso 1 1 calc R U . . .
C14D C 1.0055(5) 0.0695(4) 0.8517(3) 0.0925(19) Uani 1 1 d . . . . .
H16 H 0.9707 0.0144 0.8566 0.139 Uiso 1 1 calc R U . . .
H17 H 1.0802 0.0966 0.8919 0.139 Uiso 1 1 calc R U . . .
H18 H 1.0159 0.0598 0.8014 0.139 Uiso 1 1 calc R U . . .
N11 N 0.7128(4) -0.1180(3) -0.0540(3) 0.0886(14) Uani 1 1 d . . . . .
N12 N 0.8535(3) 0.0607(2) 0.04321(19) 0.0516(8) Uani 1 1 d . . . . .
H51 H 0.8775 0.0303 0.0089 0.062 Uiso 1 1 calc R U . . .
N13 N 0.7648(2) 0.18814(17) 0.23805(16) 0.0344(6) Uani 1 1 d . . . . .
N14 N 0.7008(3) 0.24962(18) 0.25032(16) 0.0387(7) Uani 1 1 d . . . . .
N15 N 0.6116(3) 0.33807(19) 0.19229(17) 0.0419(7) Uani 1 1 d . . . . .
N21 N 0.5282(3) -0.0158(2) 0.7052(2) 0.0576(9) Uani 1 1 d . . . . .
N22 N 0.8048(4) -0.1150(3) 0.6370(2) 0.0747(11) Uani 1 1 d . . . . .
H7 H 0.8029 -0.1694 0.6298 0.090 Uiso 1 1 calc R U . . .
N23 N 0.9019(2) 0.06004(17) 0.54763(15) 0.0305(6) Uani 1 1 d . . . . .
N24 N 0.8903(2) 0.05209(17) 0.46971(15) 0.0304(6) Uani 1 1 d . . . . .
N25 N 0.8000(2) -0.04379(17) 0.34462(15) 0.0322(6) Uani 1 1 d . . . . .
H14 H 0.8308 -0.0046 0.3272 0.039 Uiso 1 1 calc R U . . .
N31 N 0.8313(3) 0.6154(2) 0.22420(18) 0.0487(8) Uani 1 1 d . . . . .
N32 N 0.6802(2) 0.64253(18) 0.32137(16) 0.0355(6) Uani 1 1 d . . . . .
H35 H 0.6753 0.6661 0.2848 0.043 Uiso 1 1 calc R U . . .
N33 N 0.6207(2) 0.46482(17) 0.44312(15) 0.0315(6) Uani 1 1 d . . . . .
N34 N 0.6373(2) 0.46739(18) 0.52036(16) 0.0341(6) Uani 1 1 d . . . . .
N35 N 0.7226(2) 0.55918(19) 0.64744(16) 0.0395(7) Uani 1 1 d . . . . .
H41 H 0.7039 0.5152 0.6633 0.047 Uiso 1 1 calc R U . . .
N41 N 0.7409(4) 0.6162(3) 1.02929(19) 0.0633(10) Uani 1 1 d . . . . .
N42 N 0.6288(3) 0.4297(2) 0.93890(18) 0.0464(8) Uani 1 1 d . . . . .
H22 H 0.5984 0.4568 0.9708 0.056 Uiso 1 1 calc R U . . .
N43 N 0.7543(2) 0.31886(17) 0.75713(15) 0.0319(6) Uani 1 1 d . . . . .
N44 N 0.8208(3) 0.25945(19) 0.74676(16) 0.0389(7) Uani 1 1 d . . . . .
N45 N 0.9046(3) 0.1684(2) 0.80420(18) 0.0529(9) Uani 1 1 d . . . . .
H28 H 0.9342 0.1563 0.7672 0.063 Uiso 1 1 calc R U . . .
O11 O 0.6492(5) -0.1920(3) -0.0908(3) 0.145(2) Uani 1 1 d . . . . .
O12 O 0.8020(4) -0.0893(3) -0.0677(3) 0.1225(17) Uani 1 1 d . . . . .
O13 O 0.8501(2) 0.09323(16) 0.28322(15) 0.0463(6) Uani 1 1 d . . . . .
O14 O 0.6158(3) 0.3575(2) 0.07817(19) 0.0797(10) Uani 1 1 d . . . . .
O21 O 0.5629(3) -0.0684(3) 0.7353(2) 0.0877(11) Uani 1 1 d . . . . .
O22 O 0.4428(3) 0.0078(3) 0.7132(2) 0.0862(11) Uani 1 1 d . . . . .
O23 O 0.9802(2) 0.14528(18) 0.67342(15) 0.0555(7) Uani 1 1 d . . . . .
O24 O 0.6867(2) -0.18143(15) 0.31296(14) 0.0466(6) Uani 1 1 d . . . . .
O31 O 0.8977(3) 0.6008(3) 0.1874(2) 0.0855(11) Uani 1 1 d . . . . .
O32 O 0.7763(3) 0.6694(2) 0.21673(18) 0.0705(9) Uani 1 1 d . . . . .
O33 O 0.5296(2) 0.39074(16) 0.31584(14) 0.0445(6) Uani 1 1 d . . . . .
O34 O 0.8101(3) 0.70370(18) 0.68567(16) 0.0664(8) Uani 1 1 d . . . . .
O41 O 0.7834(4) 0.6960(2) 1.0537(2) 0.0961(13) Uani 1 1 d . . . . .
O42 O 0.6551(3) 0.5803(3) 1.04381(19) 0.0836(11) Uani 1 1 d . . . . .
O43 O 0.6850(2) 0.42234(16) 0.71564(14) 0.0439(6) Uani 1 1 d . . . . .
O44 O 0.8865(4) 0.1398(2) 0.9121(2) 0.0861(11) Uani 1 1 d . . . . .
S1 S 0.72384(9) 0.23807(6) 0.11345(5) 0.0422(2) Uani 1 1 d . . . . .
S2 S 0.75784(7) -0.09556(5) 0.46480(5) 0.0347(2) Uani 1 1 d . . . . .
S3 S 0.74808(8) 0.62458(6) 0.52998(5) 0.0384(2) Uani 1 1 d . . . . .
S4 S 0.77897(9) 0.25939(6) 0.87658(5) 0.0444(2) Uani 1 1 d . . . . .
Cl1 Cl 0.41450(10) -0.09866(7) 0.08969(7) 0.0667(3) Uani 1 1 d . . . . .
Cl2 Cl 0.53544(8) 0.18208(6) 0.53421(7) 0.0560(3) Uani 1 1 d . . . . .
Cl3 Cl 0.97792(10) 0.40127(8) 0.35424(9) 0.0791(4) Uani 1 1 d . . . . .
Cl4 Cl 1.08258(10) 0.60842(7) 0.92156(6) 0.0668(3) Uani 1 1 d . . . . .

loop_
_atom_site_aniso_label
_atom_site_aniso_U_11
_atom_site_aniso_U_22
_atom_site_aniso_U_33
_atom_site_aniso_U_23
_atom_site_aniso_U_13
_atom_site_aniso_U_12
C1A 0.058(3) 0.049(2) 0.043(2) 0.0017(19) 0.011(2) 0.018(2)
C1B 0.0364(19) 0.049(2) 0.039(2) 0.0122(17) 0.0219(16) 0.0115(16)
C1C 0.0326(18) 0.0363(18) 0.0358(19) 0.0096(15) 0.0161(15) 0.0033(15)
C1D 0.065(3) 0.049(2) 0.0264(18) 0.0117(17) 0.0148(18) 0.027(2)
C2A 0.054(2) 0.039(2) 0.047(2) 0.0098(18) 0.003(2) 0.0042(18)
C2B 0.0285(17) 0.045(2) 0.047(2) 0.0114(17) 0.0167(16) 0.0130(15)
C2C 0.0334(19) 0.044(2) 0.054(2) 0.0102(18) 0.0243(17) 0.0101(16)
C2D 0.067(3) 0.037(2) 0.029(2) 0.0062(16) 0.0031(19) 0.0075(19)
C3A 0.045(2) 0.042(2) 0.041(2) 0.0201(17) 0.0058(17) 0.0016(17)
C3B 0.0304(18) 0.0323(18) 0.048(2) 0.0130(16) 0.0138(16) 0.0101(14)
C3C 0.0298(19) 0.041(2) 0.073(3) 0.019(2) 0.0198(19) 0.0153(16)
C3D 0.046(2) 0.045(2) 0.0322(19) 0.0152(17) 0.0068(17) 0.0041(17)
C4A 0.043(2) 0.041(2) 0.0339(19) 0.0175(16) 0.0119(16) 0.0088(16)
C4B 0.0317(18) 0.0367(18) 0.045(2) 0.0151(16) 0.0183(16) 0.0117(15)
C4C 0.0336(19) 0.046(2) 0.055(2) 0.0281(18) 0.0160(17) 0.0147(16)
C4D 0.0398(19) 0.0391(19) 0.0298(18) 0.0125(15) 0.0113(15) 0.0093(15)
C5A 0.0379(18) 0.0314(17) 0.0340(18) 0.0155(15) 0.0123(15) 0.0110(14)
C5B 0.0307(17) 0.0351(18) 0.0349(18) 0.0128(15) 0.0169(15) 0.0123(14)
C5C 0.0269(16) 0.0310(17) 0.0355(18) 0.0162(14) 0.0119(14) 0.0086(13)
C5D 0.0354(18) 0.0334(17) 0.0280(17) 0.0139(14) 0.0104(14) 0.0117(14)
C6A 0.045(2) 0.041(2) 0.037(2) 0.0163(16) 0.0133(17) 0.0157(17)
C6B 0.0358(18) 0.0374(19) 0.0373(19) 0.0117(15) 0.0184(16) 0.0071(15)
C6C 0.0251(16) 0.0284(16) 0.0317(18) 0.0090(14) 0.0079(14) 0.0042(13)
C6D 0.044(2) 0.046(2) 0.0283(18) 0.0181(16) 0.0135(16) 0.0217(17)
C7A 0.0414(19) 0.0323(17) 0.0329(18) 0.0159(15) 0.0148(15) 0.0089(15)
C7B 0.0394(18) 0.0412(19) 0.0387(19) 0.0295(16) 0.0279(16) 0.0231(15)
C7C 0.0372(18) 0.0344(18) 0.0350(18) 0.0154(15) 0.0155(15) 0.0154(15)
C7D 0.0343(17) 0.0345(18) 0.0328(18) 0.0134(14) 0.0159(15) 0.0103(14)
C8A 0.038(2) 0.048(2) 0.051(2) 0.0169(18) 0.0197(18) 0.0054(17)
C8B 0.042(2) 0.052(2) 0.047(2) 0.0266(18) 0.0210(17) 0.0259(17)
C8C 0.0295(17) 0.0375(18) 0.0361(18) 0.0165(15) 0.0163(15) 0.0135(14)
C8D 0.0348(19) 0.048(2) 0.047(2) 0.0127(18) 0.0169(17) 0.0051(16)
C9A 0.053(2) 0.052(2) 0.062(3) 0.020(2) 0.035(2) 0.0071(19)
C9B 0.0332(17) 0.0355(18) 0.0362(19) 0.0153(15) 0.0192(15) 0.0127(14)
C9C 0.0307(17) 0.0303(17) 0.0327(18) 0.0167(14) 0.0125(14) 0.0093(13)
C9D 0.050(2) 0.054(2) 0.058(3) 0.020(2) 0.033(2) 0.0094(19)
C10A 0.046(2) 0.0364(19) 0.041(2) 0.0222(16) 0.0136(17) 0.0098(16)
C10B 0.0314(18) 0.042(2) 0.038(2) 0.0078(16) 0.0158(16) 0.0155(15)
C10C 0.0375(19) 0.0348(18) 0.038(2) 0.0158(16) 0.0192(16) 0.0135(15)
C10D 0.0292(17) 0.0381(19) 0.0294(18) 0.0132(15) 0.0051(14) 0.0033(15)
C11A 0.093(3) 0.063(3) 0.044(2) 0.033(2) 0.029(2) 0.039(2)
C11B 0.047(2) 0.037(2) 0.054(2) 0.0031(18) 0.0149(19) 0.0016(17)
C11C 0.066(3) 0.0327(19) 0.054(2) 0.0150(18) 0.021(2) 0.0062(18)
C11D 0.053(2) 0.061(2) 0.038(2) 0.0259(19) 0.0208(18) 0.0136(19)
C12A 0.0411(19) 0.0337(18) 0.0306(18) 0.0126(15) 0.0111(15) 0.0069(15)
C12B 0.0226(15) 0.0293(17) 0.0363(18) 0.0140(14) 0.0131(14) 0.0107(13)
C12C 0.0288(17) 0.0395(19) 0.0316(18) 0.0190(15) 0.0107(14) 0.0113(15)
C12D 0.042(2) 0.0412(19) 0.0310(19) 0.0139(16) 0.0156(16) 0.0141(16)
C13A 0.061(2) 0.049(2) 0.037(2) 0.0195(18) 0.0113(19) 0.0205(19)
C13B 0.0340(18) 0.0297(17) 0.040(2) 0.0149(15) 0.0121(16) 0.0124(15)
C13C 0.045(2) 0.053(2) 0.039(2) 0.0203(19) 0.0082(18) 0.0084(18)
C13D 0.077(3) 0.064(3) 0.048(2) 0.031(2) 0.027(2) 0.037(2)
C14A 0.087(3) 0.080(3) 0.056(3) 0.034(2) 0.020(2) 0.049(3)
C14B 0.074(3) 0.042(2) 0.040(2) 0.0161(18) 0.015(2) 0.009(2)
C14C 0.085(3) 0.071(3) 0.037(2) 0.013(2) 0.011(2) 0.002(3)
C14D 0.133(5) 0.124(5) 0.077(4) 0.061(3) 0.054(4) 0.096(4)
N11 0.093(3) 0.072(3) 0.076(3) -0.018(2) 0.033(3) 0.015(3)
N12 0.054(2) 0.055(2) 0.055(2) 0.0151(16) 0.0322(17) 0.0189(16)
N13 0.0427(16) 0.0318(15) 0.0342(16) 0.0155(12) 0.0155(13) 0.0119(12)
N14 0.0486(17) 0.0403(16) 0.0339(16) 0.0166(13) 0.0154(14) 0.0179(14)
N15 0.0530(18) 0.0464(18) 0.0364(17) 0.0211(14) 0.0151(14) 0.0254(15)
N21 0.056(2) 0.076(3) 0.061(2) 0.031(2) 0.0390(19) 0.0237(19)
N22 0.093(3) 0.070(3) 0.095(3) 0.049(2) 0.050(3) 0.042(2)
N23 0.0296(14) 0.0346(15) 0.0323(15) 0.0117(12) 0.0162(12) 0.0103(12)
N24 0.0274(14) 0.0332(15) 0.0340(15) 0.0129(12) 0.0129(12) 0.0088(12)
N25 0.0361(15) 0.0309(14) 0.0350(16) 0.0163(12) 0.0161(13) 0.0075(12)
N31 0.055(2) 0.059(2) 0.0424(19) 0.0198(16) 0.0300(16) 0.0163(17)
N32 0.0440(16) 0.0397(16) 0.0397(16) 0.0264(13) 0.0221(14) 0.0197(13)
N33 0.0364(15) 0.0318(15) 0.0317(15) 0.0174(12) 0.0142(12) 0.0077(12)
N34 0.0388(16) 0.0368(16) 0.0320(15) 0.0185(13) 0.0139(13) 0.0090(13)
N35 0.0418(17) 0.0448(17) 0.0335(16) 0.0204(14) 0.0113(13) 0.0056(14)
N41 0.095(3) 0.066(3) 0.0337(19) 0.0079(18) 0.022(2) 0.040(2)
N42 0.0487(19) 0.061(2) 0.0457(18) 0.0209(16) 0.0302(16) 0.0264(16)
N43 0.0378(15) 0.0341(15) 0.0279(14) 0.0118(12) 0.0136(12) 0.0124(12)
N44 0.0487(18) 0.0447(17) 0.0320(16) 0.0161(14) 0.0176(14) 0.0209(14)
N45 0.075(2) 0.071(2) 0.0430(19) 0.0319(17) 0.0344(17) 0.0494(19)
O11 0.148(4) 0.089(3) 0.135(4) -0.058(3) 0.065(3) -0.012(3)
O12 0.112(3) 0.109(3) 0.121(4) -0.030(3) 0.073(3) 0.012(3)
O13 0.0578(16) 0.0427(14) 0.0539(16) 0.0293(12) 0.0234(13) 0.0228(13)
O14 0.131(3) 0.097(3) 0.062(2) 0.0560(19) 0.057(2) 0.070(2)
O21 0.108(3) 0.111(3) 0.116(3) 0.082(3) 0.087(2) 0.061(2)
O22 0.067(2) 0.139(3) 0.107(3) 0.072(2) 0.066(2) 0.055(2)
O23 0.0626(18) 0.0618(18) 0.0387(16) 0.0037(13) 0.0229(13) 0.0170(14)
O24 0.0611(16) 0.0318(13) 0.0441(15) 0.0144(11) 0.0176(13) 0.0025(12)
O31 0.097(3) 0.123(3) 0.090(2) 0.059(2) 0.077(2) 0.053(2)
O32 0.099(2) 0.089(2) 0.067(2) 0.0522(18) 0.0551(19) 0.048(2)
O33 0.0538(15) 0.0435(14) 0.0370(15) 0.0108(11) 0.0174(12) 0.0144(12)
O34 0.093(2) 0.0482(17) 0.0443(17) 0.0174(14) 0.0100(16) 0.0008(16)
O41 0.169(4) 0.055(2) 0.079(2) 0.0099(18) 0.059(3) 0.051(2)
O42 0.085(2) 0.104(3) 0.057(2) -0.0038(19) 0.0354(19) 0.037(2)
O43 0.0462(14) 0.0501(15) 0.0481(15) 0.0280(12) 0.0190(12) 0.0200(12)
O44 0.141(3) 0.108(3) 0.076(2) 0.067(2) 0.073(2) 0.082(3)
S1 0.0644(6) 0.0378(5) 0.0395(5) 0.0221(4) 0.0281(5) 0.0195(4)
S2 0.0415(5) 0.0285(4) 0.0407(5) 0.0139(4) 0.0224(4) 0.0082(4)
S3 0.0455(5) 0.0339(5) 0.0343(5) 0.0169(4) 0.0098(4) 0.0035(4)
S4 0.0678(6) 0.0447(5) 0.0422(5) 0.0251(4) 0.0344(5) 0.0261(5)
Cl1 0.0578(6) 0.0658(7) 0.0605(7) 0.0214(6) 0.0152(5) -0.0155(5)
Cl2 0.0440(5) 0.0507(6) 0.0912(8) 0.0377(6) 0.0280(5) 0.0250(4)
Cl3 0.0534(6) 0.0753(8) 0.1392(12) 0.0518(8) 0.0456(7) 0.0437(6)
Cl4 0.0611(7) 0.0616(7) 0.0557(6) 0.0085(5) 0.0174(5) -0.0172(5)

loop_
_atom_type_symbol
_atom_type_description
_atom_type_scat_dispersion_real
_atom_type_scat_dispersion_imag
_atom_type_scat_source
C C 0.0033 0.0016 'International Tables Vol C Tables 4.2.6.8 and 6.1.1.4'
H H 0.0000 0.0000 'International Tables Vol C Tables 4.2.6.8 and 6.1.1.4'
N N 0.0061 0.0033 'International Tables Vol C Tables 4.2.6.8 and 6.1.1.4'
O O 0.0106 0.0060 'International Tables Vol C Tables 4.2.6.8 and 6.1.1.4'
S S 0.1246 0.1234 'International Tables Vol C Tables 4.2.6.8 and 6.1.1.4'
Cl Cl 0.1484 0.1585 'International Tables Vol C Tables 4.2.6.8 and 6.1.1.4'

loop_
_geom_angle_atom_site_label_1
_geom_angle_atom_site_label_2
_geom_angle_atom_site_label_3
_geom_angle
_geom_angle_site_symmetry_1
_geom_angle_site_symmetry_3
_geom_angle_publ_flag
C2A C1A C6A 122.4(4) . . ?
C2A C1A N11 116.0(4) . . ?
C6A C1A N11 121.6(4) . . ?
C2B C1B C6B 123.3(3) . . ?
C2B C1B N21 115.9(3) . . ?
C6B C1B N21 120.6(3) . . ?
C2C C1C C6C 122.7(3) . . ?
C2C C1C N31 115.9(3) . . ?
C6C C1C N31 121.4(3) . . ?
C2D C1D C6D 122.9(3) . . ?
C2D C1D N41 115.7(4) . . ?
C6D C1D N41 121.3(4) . . ?
C3A C2A C1A 119.5(3) . . ?
C3A C2A H46 120.3 . . ?
C1A C2A H46 120.3 . . ?
C3B C2B C1B 119.2(3) . . ?
C3B C2B H9 120.4 . . ?
C1B C2B H9 120.4 . . ?
C3C C2C C1C 119.6(3) . . ?
C3C C2C H29 120.2 . . ?
C1C C2C H29 120.2 . . ?
C3D C2D C1D 119.0(3) . . ?
C3D C2D H21 120.5 . . ?
C1D C2D H21 120.5 . . ?
C2A C3A C4A 120.2(3) . . ?
C2A C3A Cl1 120.4(3) . . ?
C4A C3A Cl1 119.4(3) . . ?
C2B C3B C4B 120.3(3) . . ?
C2B C3B Cl2 120.7(3) . . ?
C4B C3B Cl2 118.9(3) . . ?
C2C C3C C4C 120.3(3) . . ?
C2C C3C Cl3 120.1(3) . . ?
C4C C3C Cl3 119.6(3) . . ?
C2D C3D C4D 120.3(3) . . ?
C2D C3D Cl4 121.2(3) . . ?
C4D C3D Cl4 118.4(3) . . ?
C5A C4A C3A 121.2(3) . . ?
C5A C4A H47 119.4 . . ?
C3A C4A H47 119.4 . . ?
C5B C4B C3B 121.3(3) . . ?
C5B C4B H10 119.3 . . ?
C3B C4B H10 119.3 . . ?
C5C C4C C3C 121.2(3) . . ?
C5C C4C H34 119.4 . . ?
C3C C4C H34 119.4 . . ?
C5D C4D C3D 121.3(3) . . ?
C5D C4D H20 119.3 . . ?
C3D C4D H20 119.3 . . ?
C4A C5A C6A 120.8(3) . . ?
C4A C5A C7A 120.7(3) . . ?
C6A C5A C7A 118.4(3) . . ?
C4B C5B C6B 120.9(3) . . ?
C4B C5B C9B 119.1(3) . . ?
C6B C5B C9B 119.9(3) . . ?
C4C C5C C6C 120.9(3) . . ?
C4C C5C C9C 120.4(3) . . ?
C6C C5C C9C 118.7(3) . . ?
C4D C5D C6D 120.8(3) . . ?
C4D C5D C7D 120.2(3) . . ?
C6D C5D C7D 118.9(3) . . ?
N12 C6A C1A 123.8(3) . . ?
N12 C6A C5A 120.3(3) . . ?
C1A C6A C5A 115.9(3) . . ?
C7B C6B C5B 120.0(3) . . ?
C7B C6B C1B 125.1(3) . . ?
C5B C6B C1B 114.9(3) . . ?
N32 C6C C1C 124.2(3) . . ?
N32 C6C C5C 120.6(3) . . ?
C1C C6C C5C 115.1(3) . . ?
N42 C6D C1D 124.4(3) . . ?
N42 C6D C5D 120.1(3) . . ?
C1D C6D C5D 115.5(3) . . ?
N13 C7A C5A 112.6(3) . . ?
N13 C7A C8A 112.8(3) . . ?
C5A C7A C8A 111.2(3) . . ?
N13 C7A S1 102.2(2) . . ?
C5A C7A S1 108.7(2) . . ?
C8A C7A S1 108.8(2) . . ?
C6B C7B N22 122.8(3) . . ?
C6B C7B H8 118.6 . . ?
N22 C7B H8 118.6 . . ?
N32 C7C C8C 109.5(3) . . ?
N32 C7C H36 109.8 . . ?
C8C C7C H36 109.8 . . ?
N32 C7C H37 109.8 . . ?
C8C C7C H37 109.8 . . ?
H36 C7C H37 108.2 . . ?
N43 C7D C5D 111.6(3) . . ?
N43 C7D C8D 113.1(3) . . ?
C5D C7D C8D 110.3(3) . . ?
N43 C7D S4 102.7(2) . . ?
C5D C7D S4 109.5(2) . . ?
C8D C7D S4 109.3(2) . . ?
C9A C8A C7A 109.2(3) . . ?
C9A C8A H49 109.8 . . ?
C7A C8A H49 109.8 . . ?
C9A C8A H50 109.8 . . ?
C7A C8A H50 109.8 . . ?
H49 C8A H50 108.3 . . ?
N22 C8B C9B 109.6(3) . . ?
N22 C8B H5 109.7 . . ?
C9B C8B H5 109.7 . . ?
N22 C8B H6 109.7 . . ?
C9B C8B H6 109.7 . . ?
H5 C8B H6 108.2 . . ?
C7C C8C C9C 109.5(3) . . ?
C7C C8C H32 109.8 . . ?
C9C C8C H32 109.8 . . ?
C7C C8C H33 109.8 . . ?
C9C C8C H33 109.8 . . ?
H32 C8C H33 108.2 . . ?
C9D C8D C7D 109.6(3) . . ?
C9D C8D H23 109.7 . . ?
C7D C8D H23 109.7 . . ?
C9D C8D H24 109.7 . . ?
C7D C8D H24 109.7 . . ?
H23 C8D H24 108.2 . . ?
N12 C9A C8A 110.4(3) . . ?
N12 C9A H48 124.8 . . ?
C8A C9A H48 124.8 . . ?
N23 C9B C5B 111.0(3) . . ?
N23 C9B C8B 113.6(3) . . ?
C5B C9B C8B 111.5(3) . . ?
N23 C9B S2 102.9(2) . . ?
C5B C9B S2 108.6(2) . . ?
C8B C9B S2 108.7(2) . . ?
N33 C9C C8C 112.6(3) . . ?
N33 C9C C5C 111.0(2) . . ?
C8C C9C C5C 111.1(3) . . ?
N33 C9C S3 102.9(2) . . ?
C8C C9C S3 108.5(2) . . ?
C5C C9C S3 110.4(2) . . ?
N42 C9D C8D 110.0(3) . . ?
N42 C9D H19 125.0 . . ?
C8D C9D H19 125.0 . . ?
O13 C10A N13 120.1(3) . . ?
O13 C10A C11A 123.3(3) . . ?
N13 C10A C11A 116.6(3) . . ?
O23 C10B N23 120.2(3) . . ?
O23 C10B C11B 121.6(3) . . ?
N23 C10B C11B 118.3(3) . . ?
O33 C10C N33 119.9(3) . . ?
O33 C10C C11C 121.7(3) . . ?
N33 C10C C11C 118.4(3) . . ?
O43 C10D N43 120.6(3) . . ?
O43 C10D C11D 122.4(3) . . ?
N43 C10D C11D 117.0(3) . . ?
C10A C11A H52 109.5 . . ?
C10A C11A H53 109.5 . . ?
H52 C11A H53 109.5 . . ?
C10A C11A H54 109.5 . . ?
H52 C11A H54 109.5 . . ?
H53 C11A H54 109.5 . . ?
C10B C11B H11 109.5 . . ?
C10B C11B H12 109.5 . . ?
H11 C11B H12 109.5 . . ?
C10B C11B H13 109.5 . . ?
H11 C11B H13 109.5 . . ?
H12 C11B H13 109.5 . . ?
C10C C11C H38 109.5 . . ?
C10C C11C H39 109.5 . . ?
H38 C11C H39 109.5 . . ?
C10C C11C H40 109.5 . . ?
H38 C11C H40 109.5 . . ?
H39 C11C H40 109.5 . . ?
C10D C11D H25 109.5 . . ?
C10D C11D H26 109.5 . . ?
H25 C11D H26 109.5 . . ?
C10D C11D H27 109.5 . . ?
H25 C11D H27 109.5 . . ?
H26 C11D H27 109.5 . . ?
N14 C12A N15 118.8(3) . . ?
N14 C12A S1 119.3(3) . . ?
N15 C12A S1 121.8(2) . . ?
N24 C12B N25 119.7(3) . . ?
N24 C12B S2 118.9(2) . . ?
N25 C12B S2 121.4(2) . . ?
N34 C12C N35 120.3(3) . . ?
N34 C12C S3 118.7(2) . . ?
N35 C12C S3 121.1(2) . . ?
N44 C12D N45 119.4(3) . . ?
N44 C12D S4 119.6(3) . . ?
N45 C12D S4 121.0(3) . . ?
O14 C13A N15 122.1(4) . . ?
O14 C13A C14A 123.4(4) . . ?
N15 C13A C14A 114.4(3) . . ?
O24 C13B N25 120.6(3) . . ?
O24 C13B C14B 123.1(3) . . ?
N25 C13B C14B 116.3(3) . . ?
O34 C13C N35 120.9(3) . . ?
O34 C13C C14C 123.5(4) . . ?
N35 C13C C14C 115.6(3) . . ?
O44 C13D N45 121.3(4) . . ?
O44 C13D C14D 122.4(4) . . ?
N45 C13D C14D 116.3(4) . . ?
C13A C14A H44 109.5 . . ?
C13A C14A H45 109.5 . . ?
H44 C14A H45 109.5 . . ?
C13A C14A H55 109.5 . . ?
H44 C14A H55 109.5 . . ?
H45 C14A H55 109.5 . . ?
C13B C14B H1 109.5 . . ?
C13B C14B H3 109.5 . . ?
H1 C14B H3 109.5 . . ?
C13B C14B H4 109.5 . . ?
H1 C14B H4 109.5 . . ?
H3 C14B H4 109.5 . . ?
C13C C14C H30 109.5 . . ?
C13C C14C H31 109.5 . . ?
H30 C14C H31 109.5 . . ?
C13C C14C H42 109.5 . . ?
H30 C14C H42 109.5 . . ?
H31 C14C H42 109.5 . . ?
C13D C14D H16 109.5 . . ?
C13D C14D H17 109.5 . . ?
H16 C14D H17 109.5 . . ?
C13D C14D H18 109.5 . . ?
H16 C14D H18 109.5 . . ?
H17 C14D H18 109.5 . . ?
O11 N11 O12 121.4(4) . . ?
O11 N11 C1A 118.9(5) . . ?
O12 N11 C1A 119.7(4) . . ?
C6A N12 C9A 123.5(3) . . ?
C6A N12 H51 118.2 . . ?
C9A N12 H51 118.2 . . ?
C10A N13 N14 118.7(3) . . ?
C10A N13 C7A 123.1(3) . . ?
N14 N13 C7A 118.0(3) . . ?
C12A N14 N13 110.1(3) . . ?
C13A N15 C12A 123.8(3) . . ?
O22 N21 O21 121.6(3) . . ?
O22 N21 C1B 118.7(4) . . ?
O21 N21 C1B 119.7(3) . . ?
C7B N22 C8B 110.2(3) . . ?
C7B N22 H7 124.9 . . ?
C8B N22 H7 124.9 . . ?
C10B N23 N24 119.1(3) . . ?
C10B N23 C9B 122.9(3) . . ?
N24 N23 C9B 117.1(2) . . ?
C12B N24 N23 110.8(3) . . ?
C13B N25 C12B 124.1(3) . . ?
C13B N25 H14 118.0 . . ?
C12B N25 H14 118.0 . . ?
O31 N31 O32 121.7(3) . . ?
O31 N31 C1C 119.1(3) . . ?
O32 N31 C1C 119.2(3) . . ?
C6C N32 C7C 122.2(3) . . ?
C6C N32 H35 118.9 . . ?
C7C N32 H35 118.9 . . ?
C10C N33 N34 119.9(3) . . ?
C10C N33 C9C 122.3(3) . . ?
N34 N33 C9C 117.3(2) . . ?
C12C N34 N33 111.3(3) . . ?
C13C N35 C12C 125.3(3) . . ?
C13C N35 H41 117.4 . . ?
C12C N35 H41 117.4 . . ?
O41 N41 O42 122.3(4) . . ?
O41 N41 C1D 118.8(4) . . ?
O42 N41 C1D 118.9(4) . . ?
C6D N42 C9D 123.5(3) . . ?
C6D N42 H22 118.2 . . ?
C9D N42 H22 118.2 . . ?
C10D N43 N44 117.9(3) . . ?
C10D N43 C7D 123.5(3) . . ?
N44 N43 C7D 117.6(2) . . ?
C12D N44 N43 110.4(3) . . ?
C13D N45 C12D 125.2(3) . . ?
C13D N45 H28 117.4 . . ?
C12D N45 H28 117.4 . . ?
C12A S1 C7A 89.84(16) . . ?
C12B S2 C9B 89.44(15) . . ?
C12C S3 C9C 89.26(15) . . ?
C12D S4 C7D 89.39(15) . . ?

loop_
_geom_bond_atom_site_label_1
_geom_bond_atom_site_label_2
_geom_bond_distance
_geom_bond_site_symmetry_2
_geom_bond_publ_flag
C1A C2A 1.396(6) . ?
C1A C6A 1.419(5) . ?
C1A N11 1.447(5) . ?
C1B C2B 1.382(5) . ?
C1B C6B 1.431(5) . ?
C1B N21 1.451(5) . ?
C1C C2C 1.386(5) . ?
C1C C6C 1.423(4) . ?
C1C N31 1.452(5) . ?
C1D C2D 1.396(6) . ?
C1D C6D 1.415(5) . ?
C1D N41 1.457(5) . ?
C2A C3A 1.360(5) . ?
C2A H46 0.9300 . ?
C2B C3B 1.360(5) . ?
C2B H9 0.9300 . ?
C2C C3C 1.357(5) . ?
C2C H29 0.9300 . ?
C2D C3D 1.367(5) . ?
C2D H21 0.9300 . ?
C3A C4A 1.392(5) . ?
C3A Cl1 1.732(4) . ?
C3B C4B 1.390(4) . ?
C3B Cl2 1.744(3) . ?
C3C C4C 1.387(5) . ?
C3C Cl3 1.739(4) . ?
C3D C4D 1.384(5) . ?
C3D Cl4 1.737(4) . ?
C4A C5A 1.377(5) . ?
C4A H47 0.9300 . ?
C4B C5B 1.376(5) . ?
C4B H10 0.9300 . ?
C4C C5C 1.372(5) . ?
C4C H34 0.9300 . ?
C4D C5D 1.376(5) . ?
C4D H20 0.9300 . ?
C5A C6A 1.421(5) . ?
C5A C7A 1.512(5) . ?
C5B C6B 1.423(5) . ?
C5B C9B 1.523(4) . ?
C5C C6C 1.430(4) . ?
C5C C9C 1.529(4) . ?
C5D C6D 1.425(5) . ?
C5D C7D 1.519(5) . ?
C6A N12 1.356(5) . ?
C6B C7B 1.336(5) . ?
C6C N32 1.343(4) . ?
C6D N42 1.357(5) . ?
C7A N13 1.486(4) . ?
C7A C8A 1.520(5) . ?
C7A S1 1.864(3) . ?
C7B N22 1.452(5) . ?
C7B H8 0.9300 . ?
C7C N32 1.441(4) . ?
C7C C8C 1.499(4) . ?
C7C H36 0.9700 . ?
C7C H37 0.9700 . ?
C7D N43 1.487(4) . ?
C7D C8D 1.523(5) . ?
C7D S4 1.858(3) . ?
C8A C9A 1.510(5) . ?
C8A H49 0.9700 . ?
C8A H50 0.9700 . ?
C8B N22 1.506(5) . ?
C8B C9B 1.528(5) . ?
C8B H5 0.9700 . ?
C8B H6 0.9700 . ?
C8C C9C 1.521(4) . ?
C8C H32 0.9700 . ?
C8C H33 0.9700 . ?
C8D C9D 1.509(5) . ?
C8D H23 0.9700 . ?
C8D H24 0.9700 . ?
C9A N12 1.448(5) . ?
C9A H48 0.9300 . ?
C9B N23 1.482(4) . ?
C9B S2 1.859(3) . ?
C9C N33 1.483(4) . ?
C9C S3 1.863(3) . ?
C9D N42 1.444(5) . ?
C9D H19 0.9300 . ?
C10A O13 1.237(4) . ?
C10A N13 1.353(4) . ?
C10A C11A 1.496(5) . ?
C10B O23 1.227(4) . ?
C10B N23 1.366(4) . ?
C10B C11B 1.490(5) . ?
C10C O33 1.227(4) . ?
C10C N33 1.360(4) . ?
C10C C11C 1.492(5) . ?
C10D O43 1.231(4) . ?
C10D N43 1.357(4) . ?
C10D C11D 1.493(5) . ?
C11A H52 0.9600 . ?
C11A H53 0.9600 . ?
C11A H54 0.9600 . ?
C11B H11 0.9600 . ?
C11B H12 0.9600 . ?
C11B H13 0.9600 . ?
C11C H38 0.9600 . ?
C11C H39 0.9600 . ?
C11C H40 0.9600 . ?
C11D H25 0.9600 . ?
C11D H26 0.9600 . ?
C11D H27 0.9600 . ?
C12A N14 1.278(4) . ?
C12A N15 1.383(4) . ?
C12A S1 1.737(3) . ?
C12B N24 1.280(4) . ?
C12B N25 1.380(4) . ?
C12B S2 1.741(3) . ?
C12C N34 1.270(4) . ?
C12C N35 1.384(4) . ?
C12C S3 1.752(3) . ?
C12D N44 1.272(4) . ?
C12D N45 1.380(4) . ?
C12D S4 1.736(3) . ?
C13A O14 1.200(5) . ?
C13A N15 1.367(5) . ?
C13A C14A 1.496(6) . ?
C13B O24 1.217(4) . ?
C13B N25 1.374(4) . ?
C13B C14B 1.484(5) . ?
C13C O34 1.208(4) . ?
C13C N35 1.372(5) . ?
C13C C14C 1.492(5) . ?
C13D O44 1.205(5) . ?
C13D N45 1.361(5) . ?
C13D C14D 1.487(6) . ?
C14A H44 0.9600 . ?
C14A H45 0.9600 . ?
C14A H55 0.9600 . ?
C14B H1 0.9600 . ?
C14B H3 0.9600 . ?
C14B H4 0.9600 . ?
C14C H30 0.9600 . ?
C14C H31 0.9600 . ?
C14C H42 0.9600 . ?
C14D H16 0.9600 . ?
C14D H17 0.9600 . ?
C14D H18 0.9600 . ?
N11 O11 1.220(5) . ?
N11 O12 1.225(6) . ?
N12 H51 0.8600 . ?
N13 N14 1.401(4) . ?
N21 O22 1.216(4) . ?
N21 O21 1.225(4) . ?
N22 H7 0.8600 . ?
N23 N24 1.396(4) . ?
N25 H14 0.8600 . ?
N31 O31 1.217(4) . ?
N31 O32 1.223(4) . ?
N32 H35 0.8600 . ?
N33 N34 1.393(4) . ?
N35 H41 0.8600 . ?
N41 O41 1.225(5) . ?
N41 O42 1.236(5) . ?
N42 H22 0.8600 . ?
N43 N44 1.393(4) . ?
N45 H28 0.8600 . ?

loop_
_geom_torsion_atom_site_label_1
_geom_torsion_atom_site_label_2
_geom_torsion_atom_site_label_3
_geom_torsion_atom_site_label_4
_geom_torsion
_geom_torsion_site_symmetry_1
_geom_torsion_site_symmetry_2
_geom_torsion_site_symmetry_3
_geom_torsion_site_symmetry_4
_geom_torsion_publ_flag
C6A C1A C2A C3A 0.1(6) . . . . ?
N11 C1A C2A C3A -178.9(4) . . . . ?
C6B C1B C2B C3B 1.0(5) . . . . ?
N21 C1B C2B C3B -174.9(3) . . . . ?
C6C C1C C2C C3C -2.0(5) . . . . ?
N31 C1C C2C C3C 176.3(3) . . . . ?
C6D C1D C2D C3D -0.6(6) . . . . ?
N41 C1D C2D C3D -177.4(3) . . . . ?
C1A C2A C3A C4A -0.6(6) . . . . ?
C1A C2A C3A Cl1 179.8(3) . . . . ?
C1B C2B C3B C4B -1.0(5) . . . . ?
C1B C2B C3B Cl2 177.7(3) . . . . ?
C1C C2C C3C C4C 1.8(6) . . . . ?
C1C C2C C3C Cl3 -177.2(3) . . . . ?
C1D C2D C3D C4D 2.6(5) . . . . ?
C1D C2D C3D Cl4 179.0(3) . . . . ?
C2A C3A C4A C5A -0.2(5) . . . . ?
Cl1 C3A C4A C5A 179.4(3) . . . . ?
C2B C3B C4B C5B -0.1(5) . . . . ?
Cl2 C3B C4B C5B -178.8(3) . . . . ?
C2C C3C C4C C5C 0.7(6) . . . . ?
Cl3 C3C C4C C5C 179.8(3) . . . . ?
C2D C3D C4D C5D -0.6(5) . . . . ?
Cl4 C3D C4D C5D -177.2(3) . . . . ?
C3A C4A C5A C6A 1.6(5) . . . . ?
C3A C4A C5A C7A 178.1(3) . . . . ?
C3B C4B C5B C6B 1.2(5) . . . . ?
C3B C4B C5B C9B 178.2(3) . . . . ?
C3C C4C C5C C6C -3.2(5) . . . . ?
C3C C4C C5C C9C 176.9(3) . . . . ?
C3D C4D C5D C6D -3.4(5) . . . . ?
C3D C4D C5D C7D 178.0(3) . . . . ?
C2A C1A C6A N12 -179.4(4) . . . . ?
N11 C1A C6A N12 -0.4(6) . . . . ?
C2A C1A C6A C5A 1.1(6) . . . . ?
N11 C1A C6A C5A -179.9(4) . . . . ?
C4A C5A C6A N12 178.5(3) . . . . ?
C7A C5A C6A N12 1.9(5) . . . . ?
C4A C5A C6A C1A -2.0(5) . . . . ?
C7A C5A C6A C1A -178.6(3) . . . . ?
C4B C5B C6B C7B 178.3(3) . . . . ?
C9B C5B C6B C7B 1.3(5) . . . . ?
C4B C5B C6B C1B -1.1(5) . . . . ?
C9B C5B C6B C1B -178.0(3) . . . . ?
C2B C1B C6B C7B -179.3(4) . . . . ?
N21 C1B C6B C7B -3.6(6) . . . . ?
C2B C1B C6B C5B 0.0(5) . . . . ?
N21 C1B C6B C5B 175.7(3) . . . . ?
C2C C1C C6C N32 179.3(3) . . . . ?
N31 C1C C6C N32 1.1(5) . . . . ?
C2C C1C C6C C5C -0.4(5) . . . . ?
N31 C1C C6C C5C -178.6(3) . . . . ?
C4C C5C C6C N32 -176.8(3) . . . . ?
C9C C5C C6C N32 3.2(4) . . . . ?
C4C C5C C6C C1C 2.9(4) . . . . ?
C9C C5C C6C C1C -177.1(3) . . . . ?
C2D C1D C6D N42 178.1(3) . . . . ?
N41 C1D C6D N42 -5.3(5) . . . . ?
C2D C1D C6D C5D -3.1(5) . . . . ?
N41 C1D C6D C5D 173.5(3) . . . . ?
C4D C5D C6D N42 -176.1(3) . . . . ?
C7D C5D C6D N42 2.5(5) . . . . ?
C4D C5D C6D C1D 5.0(5) . . . . ?
C7D C5D C6D C1D -176.4(3) . . . . ?
C4A C5A C7A N13 27.4(4) . . . . ?
C6A C5A C7A N13 -156.0(3) . . . . ?
C4A C5A C7A C8A 155.1(3) . . . . ?
C6A C5A C7A C8A -28.3(4) . . . . ?
C4A C5A C7A S1 -85.1(3) . . . . ?
C6A C5A C7A S1 91.5(3) . . . . ?
C5B C6B C7B N22 -10.9(5) . . . . ?
C1B C6B C7B N22 168.4(4) . . . . ?
C4D C5D C7D N43 -29.3(4) . . . . ?
C6D C5D C7D N43 152.0(3) . . . . ?
C4D C5D C7D C8D -156.0(3) . . . . ?
C6D C5D C7D C8D 25.4(4) . . . . ?
C4D C5D C7D S4 83.7(3) . . . . ?
C6D C5D C7D S4 -94.9(3) . . . . ?
N13 C7A C8A C9A -177.8(3) . . . . ?
C5A C7A C8A C9A 54.5(4) . . . . ?
S1 C7A C8A C9A -65.2(3) . . . . ?
N32 C7C C8C C9C 60.1(3) . . . . ?
N43 C7D C8D C9D 179.7(3) . . . . ?
C5D C7D C8D C9D -54.5(4) . . . . ?
S4 C7D C8D C9D 66.0(3) . . . . ?
C7A C8A C9A N12 -55.4(4) . . . . ?
C4B C5B C9B N23 33.8(4) . . . . ?
C6B C5B C9B N23 -149.1(3) . . . . ?
C4B C5B C9B C8B 161.6(3) . . . . ?
C6B C5B C9B C8B -21.4(4) . . . . ?
C4B C5B C9B S2 -78.6(3) . . . . ?
C6B C5B C9B S2 98.4(3) . . . . ?
N22 C8B C9B N23 174.8(3) . . . . ?
N22 C8B C9B C5B 48.5(4) . . . . ?
N22 C8B C9B S2 -71.2(3) . . . . ?
C7C C8C C9C N33 -175.8(3) . . . . ?
C7C C8C C9C C5C -50.6(3) . . . . ?
C7C C8C C9C S3 70.9(3) . . . . ?
C4C C5C C9C N33 -34.3(4) . . . . ?
C6C C5C C9C N33 145.8(3) . . . . ?
C4C C5C C9C C8C -160.4(3) . . . . ?
C6C C5C C9C C8C 19.7(4) . . . . ?
C4C C5C C9C S3 79.2(3) . . . . ?
C6C C5C C9C S3 -100.8(3) . . . . ?
C7D C8D C9D N42 56.8(4) . . . . ?
C2A C1A N11 O11 -1.5(7) . . . . ?
C6A C1A N11 O11 179.5(5) . . . . ?
C2A C1A N11 O12 179.3(5) . . . . ?
C6A C1A N11 O12 0.3(8) . . . . ?
C1A C6A N12 C9A 177.2(4) . . . . ?
C5A C6A N12 C9A -3.4(6) . . . . ?
C8A C9A N12 C6A 31.0(5) . . . . ?
O13 C10A N13 N14 175.3(3) . . . . ?
C11A C10A N13 N14 -5.1(5) . . . . ?
O13 C10A N13 C7A -0.1(5) . . . . ?
C11A C10A N13 C7A 179.4(3) . . . . ?
C5A C7A N13 C10A 66.4(4) . . . . ?
C8A C7A N13 C10A -60.4(4) . . . . ?
S1 C7A N13 C10A -177.1(3) . . . . ?
C5A C7A N13 N14 -109.0(3) . . . . ?
C8A C7A N13 N14 124.1(3) . . . . ?
S1 C7A N13 N14 7.4(3) . . . . ?
N15 C12A N14 N13 178.8(3) . . . . ?
S1 C12A N14 N13 0.0(4) . . . . ?
C10A N13 N14 C12A 179.0(3) . . . . ?
C7A N13 N14 C12A -5.3(4) . . . . ?
O14 C13A N15 C12A -1.5(6) . . . . ?
C14A C13A N15 C12A 178.1(4) . . . . ?
N14 C12A N15 C13A 178.1(3) . . . . ?
S1 C12A N15 C13A -3.1(5) . . . . ?
C2B C1B N21 O22 2.3(6) . . . . ?
C6B C1B N21 O22 -173.7(4) . . . . ?
C2B C1B N21 O21 -178.8(4) . . . . ?
C6B C1B N21 O21 5.2(6) . . . . ?
C6B C7B N22 C8B 39.6(5) . . . . ?
C9B C8B N22 C7B -57.1(4) . . . . ?
O23 C10B N23 N24 -179.2(3) . . . . ?
C11B C10B N23 N24 1.1(4) . . . . ?
O23 C10B N23 C9B 12.0(5) . . . . ?
C11B C10B N23 C9B -167.7(3) . . . . ?
C5B C9B N23 C10B 63.0(4) . . . . ?
C8B C9B N23 C10B -63.6(4) . . . . ?
S2 C9B N23 C10B 179.0(2) . . . . ?
C5B C9B N23 N24 -106.0(3) . . . . ?
C8B C9B N23 N24 127.4(3) . . . . ?
S2 C9B N23 N24 10.0(3) . . . . ?
N25 C12B N24 N23 -179.4(2) . . . . ?
S2 C12B N24 N23 1.2(3) . . . . ?
C10B N23 N24 C12B -177.3(3) . . . . ?
C9B N23 N24 C12B -7.9(4) . . . . ?
O24 C13B N25 C12B -0.4(5) . . . . ?
C14B C13B N25 C12B 179.3(3) . . . . ?
N24 C12B N25 C13B 177.4(3) . . . . ?
S2 C12B N25 C13B -3.2(4) . . . . ?
C2C C1C N31 O31 0.0(5) . . . . ?
C6C C1C N31 O31 178.3(3) . . . . ?
C2C C1C N31 O32 -177.8(3) . . . . ?
C6C C1C N31 O32 0.5(5) . . . . ?
C1C C6C N32 C7C -172.6(3) . . . . ?
C5C C6C N32 C7C 7.1(5) . . . . ?
C8C C7C N32 C6C -39.4(4) . . . . ?
O33 C10C N33 N34 171.9(3) . . . . ?
C11C C10C N33 N34 -8.8(4) . . . . ?
O33 C10C N33 C9C -0.8(5) . . . . ?
C11C C10C N33 C9C 178.6(3) . . . . ?
C8C C9C N33 C10C 64.0(4) . . . . ?
C5C C9C N33 C10C -61.3(4) . . . . ?
S3 C9C N33 C10C -179.3(2) . . . . ?
C8C C9C N33 N34 -108.8(3) . . . . ?
C5C C9C N33 N34 125.9(3) . . . . ?
S3 C9C N33 N34 7.9(3) . . . . ?
N35 C12C N34 N33 179.1(3) . . . . ?
S3 C12C N34 N33 -0.8(4) . . . . ?
C10C N33 N34 C12C -178.1(3) . . . . ?
C9C N33 N34 C12C -5.2(4) . . . . ?
O34 C13C N35 C12C -4.8(6) . . . . ?
C14C C13C N35 C12C 175.2(3) . . . . ?
N34 C12C N35 C13C -171.9(3) . . . . ?
S3 C12C N35 C13C 8.0(5) . . . . ?
C2D C1D N41 O41 11.6(5) . . . . ?
C6D C1D N41 O41 -165.1(4) . . . . ?
C2D C1D N41 O42 -169.6(4) . . . . ?
C6D C1D N41 O42 13.6(6) . . . . ?
C1D C6D N42 C9D 178.7(3) . . . . ?
C5D C6D N42 C9D -0.1(5) . . . . ?
C8D C9D N42 C6D -30.3(5) . . . . ?
O43 C10D N43 N44 -177.9(3) . . . . ?
C11D C10D N43 N44 0.4(4) . . . . ?
O43 C10D N43 C7D -10.1(5) . . . . ?
C11D C10D N43 C7D 168.2(3) . . . . ?
C5D C7D N43 C10D -56.2(4) . . . . ?
C8D C7D N43 C10D 68.9(4) . . . . ?
S4 C7D N43 C10D -173.4(2) . . . . ?
C5D C7D N43 N44 111.7(3) . . . . ?
C8D C7D N43 N44 -123.2(3) . . . . ?
S4 C7D N43 N44 -5.6(3) . . . . ?
N45 C12D N44 N43 -178.3(3) . . . . ?
S4 C12D N44 N43 0.4(4) . . . . ?
C10D N43 N44 C12D 172.3(3) . . . . ?
C7D N43 N44 C12D 3.8(4) . . . . ?
O44 C13D N45 C12D 2.0(7) . . . . ?
C14D C13D N45 C12D -177.7(4) . . . . ?
N44 C12D N45 C13D -178.7(4) . . . . ?
S4 C12D N45 C13D 2.6(6) . . . . ?
N14 C12A S1 C7A 3.8(3) . . . . ?
N15 C12A S1 C7A -175.0(3) . . . . ?
N13 C7A S1 C12A -5.7(2) . . . . ?
C5A C7A S1 C12A 113.6(2) . . . . ?
C8A C7A S1 C12A -125.1(2) . . . . ?
N24 C12B S2 C9B 4.0(3) . . . . ?
N25 C12B S2 C9B -175.4(3) . . . . ?
N23 C9B S2 C12B -7.2(2) . . . . ?
C5B C9B S2 C12B 110.5(2) . . . . ?
C8B C9B S2 C12B -128.0(2) . . . . ?
N34 C12C S3 C9C 4.7(3) . . . . ?
N35 C12C S3 C9C -175.2(3) . . . . ?
N33 C9C S3 C12C -6.4(2) . . . . ?
C8C C9C S3 C12C 113.1(2) . . . . ?
C5C C9C S3 C12C -124.8(2) . . . . ?
N44 C12D S4 C7D -3.2(3) . . . . ?
N45 C12D S4 C7D 175.5(3) . . . . ?
N43 C7D S4 C12D 4.4(2) . . . . ?
C5D C7D S4 C12D -114.3(2) . . . . ?
C8D C7D S4 C12D 124.7(2) . . . . ?
